data_7005373
loop_
_publ_author_name
'Bie\'nko, Alina'
'K\/lak, Julia'
'Mrozi\'nski, Jerzy'
'Boca, Roman'
'Br\"udgam, Irene'
'Hartl, Hans'

_publ_section_title
;
 Trinuclear thiocyanate-bridged compounds of the type
 [ML]2[Mn(NCS)4](ClO4)2 (where M = Cu(II), Ni(II); L =
 N-dl-5,7,7,12,14,14-hexamethyl-1,4,8,11-tetraazacyclotetradeca-4,11-diene).
;
_journal_issue 25
_journal_name_full 'Dalton transactions (Cambridge, England : 2003)'
_journal_page_first 2681
_journal_page_last 2688
_journal_paper_doi 10.1039/b701465a
_journal_year 2007
_chemical_formula_sum 'C18 H32 Cl Cu Mn0.5 N6 O4 S2'
_chemical_formula_weight 587.08
_chemical_name_systematic
;
?
;
_space_group_IT_number 15
_symmetry_cell_setting monoclinic
_symmetry_space_group_name_Hall '-C 2yc'
_symmetry_space_group_name_H-M 'C 1 2/c 1'
_atom_sites_solution_hydrogens geom
_atom_sites_solution_primary direct
_atom_sites_solution_secondary difmap
_audit_creation_method SHELXL-97
_cell_angle_alpha 90.00
_cell_angle_beta 96.972(5)
_cell_angle_gamma 90.00
_cell_formula_units_Z 8
_cell_length_a 41.297(9)
_cell_length_b 7.5712(17)
_cell_length_c 16.417(4)
_cell_measurement_temperature 173(2)
_cell_measurement_theta_max 30.5
_cell_measurement_theta_min 2.
_cell_volume 5095(2)
_computing_cell_refinement 'BRUKER SMART'
_computing_data_collection 'BRUKER SMART'
_computing_data_reduction 'BRUKER SAINT'
_computing_molecular_graphics DIAMOND
_computing_publication_material 'SHELXL-97 (Sheldrick, 1997)'
_computing_structure_refinement 'SHELXL-97 (Sheldrick, 1997)'
_computing_structure_solution 'SHELXs-97 (Sheldrick, 1990)'
_diffrn_ambient_temperature 173(2)
_diffrn_measured_fraction_theta_full 0.994
_diffrn_measured_fraction_theta_max 0.994
_diffrn_measurement_device_type 'CCD area detector'
_diffrn_measurement_method 'phi and omega scans with .3 deg in omega'
_diffrn_radiation_monochromator graphite
_diffrn_radiation_source 'fine-focus sealed tube'
_diffrn_radiation_type MoK\a
_diffrn_radiation_wavelength 0.71073
_diffrn_reflns_av_R_equivalents 0.0387
_diffrn_reflns_av_sigmaI/netI 0.0385
_diffrn_reflns_limit_h_max 58
_diffrn_reflns_limit_h_min -57
_diffrn_reflns_limit_k_max 10
_diffrn_reflns_limit_k_min -10
_diffrn_reflns_limit_l_max 23
_diffrn_reflns_limit_l_min -23
_diffrn_reflns_number 30537
_diffrn_reflns_theta_full 30.56
_diffrn_reflns_theta_max 30.56
_diffrn_reflns_theta_min 1.99
_exptl_absorpt_coefficient_mu 1.398
_exptl_absorpt_correction_type empirical
_exptl_absorpt_process_details 'SADABS (BRUKER-AXS), T_min/T_max = 0.806'
_exptl_crystal_colour darkred
_exptl_crystal_density_diffrn 1.531
_exptl_crystal_density_method 'not measured'
_exptl_crystal_description plate
_exptl_crystal_F_000 2436
_exptl_crystal_size_max .7
_exptl_crystal_size_mid .1
_exptl_crystal_size_min .05
_refine_diff_density_max 0.971
_refine_diff_density_min -0.436
_refine_diff_density_rms 0.088
_refine_ls_extinction_method none
_refine_ls_goodness_of_fit_ref 0.960
_refine_ls_hydrogen_treatment mixed
_refine_ls_matrix_type full
_refine_ls_number_parameters 308
_refine_ls_number_reflns 7754
_refine_ls_number_restraints 0
_refine_ls_restrained_S_all 0.960
_refine_ls_R_factor_all 0.0678
_refine_ls_R_factor_gt 0.0382
_refine_ls_shift/su_max 0.001
_refine_ls_shift/su_mean 0.000
_refine_ls_structure_factor_coef Fsqd
_refine_ls_weighting_details 'calc w=1/[\s^2^(Fo^2^)+(0.0555P)^2^+6.1554P] where P=(Fo^2^+2Fc^2^)/3'
_refine_ls_weighting_scheme calc
_refine_ls_wR_factor_gt 0.0896
_refine_ls_wR_factor_ref 0.1052
_reflns_number_gt 5482
_reflns_number_total 7754
_reflns_threshold_expression >2sigma(I)
_cod_data_source_file b701465a.txt
_cod_data_source_block polmndat
_cod_original_cell_volume 5095.0(19)
_cod_original_sg_symbol_H-M C2/c
_cod_original_formula_sum 'C18 H32 Cl Cu Mn0.50 N6 O4 S2'
_cod_database_code 7005373

loop_
_symmetry_equiv_pos_as_xyz
'x, y, z'
'-x, y, -z+1/2'
'x+1/2, y+1/2, z'
'-x+1/2, y+1/2, -z+1/2'
'-x, -y, -z'
'x, -y, z-1/2'
'-x+1/2, -y+1/2, -z'
'x+1/2, -y+1/2, z-1/2'

loop_
_atom_site_label
_atom_site_type_symbol
_atom_site_fract_x
_atom_site_fract_y
_atom_site_fract_z
_atom_site_U_iso_or_equiv
_atom_site_adp_type
_atom_site_occupancy
_atom_site_symmetry_multiplicity
_atom_site_calc_flag
_atom_site_refinement_flags
_atom_site_disorder_assembly
_atom_site_disorder_group
Cu Cu 0.129093(6) 0.37515(4) 0.123288(16) 0.02148(8) Uani 1 1 d . . .
Mn Mn 0.0000 0.46759(7) 0.2500 0.02585(11) Uani 1 2 d S . .
S2 S 0.107211(14) 0.67711(8) 0.20363(4) 0.03101(14) Uani 1 1 d . . .
S1 S 0.035505(15) 0.29700(8) 0.52423(4) 0.03125(14) Uani 1 1 d . . .
Cl1 Cl 0.189418(15) 0.75061(9) 0.36148(4) 0.03660(15) Uani 1 1 d . . .
N8 N 0.09533(4) 0.3830(2) 0.02416(11) 0.0202(3) Uani 1 1 d . . .
H8 H 0.0819(6) 0.458(3) 0.0346(14) 0.017(6) Uiso 1 1 d . . .
N4 N 0.10253(5) 0.2209(2) 0.18605(11) 0.0252(4) Uani 1 1 d . . .
N1 N 0.16536(5) 0.3324(3) 0.21339(13) 0.0294(4) Uani 1 1 d . . .
H1 H 0.1676(6) 0.412(4) 0.2441(17) 0.027(7) Uiso 1 1 d . . .
N11 N 0.15622(4) 0.5211(2) 0.05837(11) 0.0243(4) Uani 1 1 d . . .
C5 C 0.07353(6) 0.1627(3) 0.16444(14) 0.0259(5) Uani 1 1 d . . .
C6 C 0.05719(5) 0.1818(3) 0.07825(14) 0.0257(4) Uani 1 1 d . . .
H6B H 0.0421 0.2802 0.0777 0.031 Uiso 1 1 calc R . .
H6A H 0.0442 0.0765 0.0655 0.031 Uiso 1 1 calc R . .
C9 C 0.11124(5) 0.4566(3) -0.04520(13) 0.0259(5) Uani 1 1 d . . .
H9A H 0.0949 0.5062 -0.0864 0.031 Uiso 1 1 calc R . .
H9B H 0.1228 0.3642 -0.0706 0.031 Uiso 1 1 calc R . .
C71 C 0.05462(6) 0.2179(3) -0.07227(15) 0.0324(5) Uani 1 1 d . . .
H71B H 0.0399 0.3154 -0.0702 0.049 Uiso 1 1 calc R . .
H71A H 0.0424 0.1098 -0.0790 0.049 Uiso 1 1 calc R . .
H71C H 0.0670 0.2333 -0.1177 0.049 Uiso 1 1 calc R . .
C7 C 0.07787(5) 0.2106(3) 0.00765(13) 0.0228(4) Uani 1 1 d . . .
C10 C 0.13486(6) 0.5993(3) -0.01089(14) 0.0278(5) Uani 1 1 d . . .
H10A H 0.1478 0.6399 -0.0528 0.033 Uiso 1 1 calc R . .
H10B H 0.1230 0.6991 0.0078 0.033 Uiso 1 1 calc R . .
C2 C 0.15509(6) 0.1873(4) 0.26555(15) 0.0363(6) Uani 1 1 d . . .
H2A H 0.1670 0.1951 0.3202 0.044 Uiso 1 1 calc R . .
H2B H 0.1599 0.0740 0.2422 0.044 Uiso 1 1 calc R . .
C72 C 0.10241(6) 0.0605(3) 0.00302(15) 0.0287(5) Uani 1 1 d . . .
H72C H 0.1148 0.0814 -0.0419 0.043 Uiso 1 1 calc R . .
H72A H 0.0909 -0.0496 -0.0053 0.043 Uiso 1 1 calc R . .
H72B H 0.1169 0.0556 0.0533 0.043 Uiso 1 1 calc R . .
C3 C 0.11877(6) 0.2022(4) 0.27036(14) 0.0331(5) Uani 1 1 d . . .
H3A H 0.1109 0.0975 0.2958 0.040 Uiso 1 1 calc R . .
H3B H 0.1143 0.3043 0.3029 0.040 Uiso 1 1 calc R . .
C13 C 0.20777(6) 0.4781(4) 0.14435(16) 0.0370(6) Uani 1 1 d . . .
H13A H 0.2107 0.5654 0.1879 0.044 Uiso 1 1 calc R . .
H13B H 0.2290 0.4593 0.1264 0.044 Uiso 1 1 calc R . .
C14 C 0.19798(6) 0.3056(4) 0.18268(15) 0.0346(6) Uani 1 1 d . . .
C12 C 0.18634(6) 0.5606(3) 0.07352(15) 0.0302(5) Uani 1 1 d . . .
N1S N 0.01597(5) 0.3314(3) 0.35607(13) 0.0315(4) Uani 1 1 d . . .
N2S N 0.04377(5) 0.5788(3) 0.22602(12) 0.0325(5) Uani 1 1 d . . .
C1S C 0.02440(5) 0.3161(3) 0.42635(14) 0.0242(4) Uani 1 1 d . . .
C2S C 0.07014(5) 0.6175(3) 0.21608(13) 0.0244(4) Uani 1 1 d . . .
C141 C 0.19586(6) 0.1550(4) 0.12049(17) 0.0390(6) Uani 1 1 d . . .
H142 H 0.1907 0.0471 0.1467 0.058 Uiso 1 1 calc R . .
H143 H 0.2164 0.1424 0.0995 0.058 Uiso 1 1 calc R . .
H141 H 0.1792 0.1806 0.0762 0.058 Uiso 1 1 calc R . .
C51 C 0.05321(6) 0.0753(3) 0.22305(17) 0.0370(6) Uani 1 1 d . . .
H51A H 0.0616 -0.0408 0.2363 0.055 Uiso 1 1 calc R . .
H51C H 0.0310 0.0666 0.1980 0.055 Uiso 1 1 calc R . .
H51B H 0.0541 0.1444 0.2723 0.055 Uiso 1 1 calc R . .
C121 C 0.20328(7) 0.6938(4) 0.02471(18) 0.0459(7) Uani 1 1 d . . .
H122 H 0.2097 0.6380 -0.0233 0.069 Uiso 1 1 calc R . .
H123 H 0.2222 0.7386 0.0579 0.069 Uiso 1 1 calc R . .
H121 H 0.1886 0.7895 0.0086 0.069 Uiso 1 1 calc R . .
C142 C 0.22407(6) 0.2635(5) 0.25565(19) 0.0510(8) Uani 1 1 d . . .
H146 H 0.2231 0.3504 0.2979 0.077 Uiso 1 1 calc R . .
H145 H 0.2453 0.2655 0.2375 0.077 Uiso 1 1 calc R . .
H144 H 0.2200 0.1486 0.2769 0.077 Uiso 1 1 calc R . .
O1 O 0.17824(6) 0.5712(3) 0.36444(14) 0.0526(5) Uani 1 1 d . . .
O3 O 0.16667(5) 0.8649(3) 0.39507(13) 0.0521(6) Uani 1 1 d . . .
O4 O 0.19097(6) 0.7941(3) 0.27678(13) 0.0587(6) Uani 1 1 d . . .
O2 O 0.22062(6) 0.7658(5) 0.40717(17) 0.0929(11) Uani 1 1 d . . .

loop_
_atom_site_aniso_label
_atom_site_aniso_U_11
_atom_site_aniso_U_22
_atom_site_aniso_U_33
_atom_site_aniso_U_23
_atom_site_aniso_U_13
_atom_site_aniso_U_12
Cu 0.01957(13) 0.02458(14) 0.02048(13) 0.00193(10) 0.00323(9) 0.00269(10)
Mn 0.0217(2) 0.0340(3) 0.0224(2) 0.000 0.00511(18) 0.000
S2 0.0221(3) 0.0290(3) 0.0426(3) -0.0065(3) 0.0067(2) -0.0004(2)
S1 0.0329(3) 0.0312(3) 0.0276(3) 0.0053(2) -0.0044(2) -0.0037(2)
Cl1 0.0293(3) 0.0453(4) 0.0373(3) -0.0011(3) 0.0122(2) -0.0042(3)
N8 0.0202(8) 0.0183(8) 0.0227(9) 0.0012(7) 0.0054(7) 0.0024(7)
N4 0.0300(10) 0.0249(9) 0.0219(9) 0.0021(7) 0.0077(7) 0.0056(8)
N1 0.0266(10) 0.0370(12) 0.0243(10) -0.0035(9) 0.0014(8) 0.0091(8)
N11 0.0208(8) 0.0261(9) 0.0264(9) -0.0022(8) 0.0051(7) -0.0008(7)
C5 0.0320(11) 0.0188(10) 0.0299(11) 0.0023(8) 0.0163(9) 0.0076(8)
C6 0.0234(10) 0.0232(10) 0.0321(12) -0.0016(9) 0.0096(9) -0.0008(8)
C9 0.0252(10) 0.0307(12) 0.0221(11) 0.0053(9) 0.0040(8) -0.0004(9)
C71 0.0321(12) 0.0337(13) 0.0304(12) -0.0044(10) -0.0002(10) -0.0036(10)
C7 0.0238(10) 0.0201(10) 0.0252(11) -0.0010(8) 0.0059(8) 0.0003(8)
C10 0.0293(11) 0.0243(11) 0.0306(12) 0.0046(9) 0.0063(9) -0.0011(9)
C2 0.0375(13) 0.0458(15) 0.0249(12) 0.0048(11) 0.0010(10) 0.0150(12)
C72 0.0305(11) 0.0230(11) 0.0345(13) -0.0027(9) 0.0120(10) 0.0033(9)
C3 0.0383(13) 0.0394(14) 0.0225(11) 0.0059(10) 0.0069(10) 0.0081(11)
C13 0.0195(10) 0.0529(17) 0.0382(14) -0.0118(12) 0.0019(9) -0.0003(10)
C14 0.0208(10) 0.0505(16) 0.0314(13) -0.0049(11) -0.0009(9) 0.0128(10)
C12 0.0263(11) 0.0340(12) 0.0314(12) -0.0105(10) 0.0082(9) -0.0024(9)
N1S 0.0290(10) 0.0378(12) 0.0279(11) -0.0001(9) 0.0045(8) -0.0008(9)
N2S 0.0310(10) 0.0391(12) 0.0283(10) -0.0003(9) 0.0070(8) -0.0052(9)
C1S 0.0191(9) 0.0222(10) 0.0318(12) 0.0001(9) 0.0049(8) -0.0003(8)
C2S 0.0293(11) 0.0239(11) 0.0202(10) -0.0034(8) 0.0038(8) 0.0001(9)
C141 0.0348(13) 0.0451(16) 0.0380(14) -0.0049(12) 0.0085(11) 0.0137(11)
C51 0.0384(13) 0.0325(13) 0.0443(15) 0.0108(11) 0.0220(12) 0.0068(11)
C121 0.0404(15) 0.0521(17) 0.0468(17) -0.0093(14) 0.0114(12) -0.0230(13)
C142 0.0260(13) 0.079(2) 0.0459(17) -0.0035(16) -0.0064(11) 0.0204(14)
O1 0.0629(14) 0.0390(11) 0.0590(14) 0.0046(10) 0.0202(11) -0.0007(10)
O3 0.0641(14) 0.0441(12) 0.0549(13) -0.0021(10) 0.0346(11) 0.0009(10)
O4 0.0757(15) 0.0602(14) 0.0466(12) 0.0129(11) 0.0339(11) 0.0188(12)
O2 0.0383(13) 0.162(3) 0.0771(19) -0.028(2) 0.0017(12) -0.0239(16)

loop_
_atom_type_symbol
_atom_type_description
_atom_type_scat_dispersion_real
_atom_type_scat_dispersion_imag
_atom_type_scat_source
C C 0.0033 0.0016 'International Tables Vol C Tables 4.2.6.8 and 6.1.1.4'
H H 0.0000 0.0000 'International Tables Vol C Tables 4.2.6.8 and 6.1.1.4'
N N 0.0061 0.0033 'International Tables Vol C Tables 4.2.6.8 and 6.1.1.4'
S S 0.1246 0.1234 'International Tables Vol C Tables 4.2.6.8 and 6.1.1.4'
Mn Mn 0.3368 0.7283 'International Tables Vol C Tables 4.2.6.8 and 6.1.1.4'
Cu Cu 0.3201 1.2651 'International Tables Vol C Tables 4.2.6.8 and 6.1.1.4'
Cl Cl 0.1484 0.1585 'International Tables Vol C Tables 4.2.6.8 and 6.1.1.4'
O O 0.0106 0.0060 'International Tables Vol C Tables 4.2.6.8 and 6.1.1.4'

loop_
_geom_angle_atom_site_label_1
_geom_angle_atom_site_label_2
_geom_angle_atom_site_label_3
_geom_angle
_geom_angle_site_symmetry_1
_geom_angle_site_symmetry_3
_geom_angle_publ_flag
N11 Cu N4 177.76(8) . . ?
N11 Cu N1 93.83(8) . . ?
N4 Cu N1 86.10(9) . . ?
N11 Cu N8 85.97(7) . . ?
N4 Cu N8 93.74(8) . . ?
N1 Cu N8 170.68(8) . . ?
N1S Mn N1S 119.98(12) 2 . ?
N1S Mn N2S 103.86(8) 2 . ?
N1S Mn N2S 99.59(8) . . ?
N1S Mn N2S 99.59(8) 2 2 ?
N1S Mn N2S 103.86(8) . 2 ?
N2S Mn N2S 132.10(13) . 2 ?
O2 Cl1 O3 110.09(17) . . ?
O2 Cl1 O1 109.55(19) . . ?
O3 Cl1 O1 109.21(13) . . ?
O2 Cl1 O4 110.44(16) . . ?
O3 Cl1 O4 109.98(13) . . ?
O1 Cl1 O4 107.52(14) . . ?
C9 N8 C7 115.74(17) . . ?
C9 N8 Cu 107.63(13) . . ?
C7 N8 Cu 113.03(13) . . ?
C5 N4 C3 122.03(19) . . ?
C5 N4 Cu 128.07(16) . . ?
C3 N4 Cu 109.23(15) . . ?
C2 N1 C14 114.97(19) . . ?
C2 N1 Cu 107.78(16) . . ?
C14 N1 Cu 113.18(15) . . ?
C12 N11 C10 122.3(2) . . ?
C12 N11 Cu 129.06(17) . . ?
C10 N11 Cu 108.36(13) . . ?
N4 C5 C6 121.68(19) . . ?
N4 C5 C51 123.2(2) . . ?
C6 C5 C51 115.1(2) . . ?
C5 C6 C7 119.88(19) . . ?
N8 C9 C10 107.81(18) . . ?
N8 C7 C71 111.16(18) . . ?
N8 C7 C72 110.39(18) . . ?
C71 C7 C72 109.57(19) . . ?
N8 C7 C6 106.63(17) . . ?
C71 C7 C6 107.68(18) . . ?
C72 C7 C6 111.35(18) . . ?
N11 C10 C9 107.33(18) . . ?
N1 C2 C3 109.2(2) . . ?
N4 C3 C2 107.41(18) . . ?
C12 C13 C14 120.8(2) . . ?
N1 C14 C13 108.4(2) . . ?
N1 C14 C141 110.1(2) . . ?
C13 C14 C141 111.1(2) . . ?
N1 C14 C142 109.6(2) . . ?
C13 C14 C142 107.6(2) . . ?
C141 C14 C142 110.0(2) . . ?
N11 C12 C13 121.4(2) . . ?
N11 C12 C121 123.8(2) . . ?
C13 C12 C121 114.8(2) . . ?
C1S N1S Mn 155.31(19) . . ?
C2S N2S Mn 170.1(2) . . ?
N1S C1S S1 179.0(2) . . ?
N2S C2S S2 178.3(2) . . ?

loop_
_geom_bond_atom_site_label_1
_geom_bond_atom_site_label_2
_geom_bond_distance
_geom_bond_site_symmetry_2
_geom_bond_publ_flag
Cu N11 1.9752(18) . ?
Cu N4 1.9757(19) . ?
Cu N1 2.000(2) . ?
Cu N8 2.0112(18) . ?
Mn N1S 2.062(2) 2 ?
Mn N1S 2.062(2) . ?
Mn N2S 2.075(2) . ?
Mn N2S 2.075(2) 2 ?
S2 C2S 1.633(2) . ?
S1 C1S 1.623(2) . ?
Cl1 O2 1.415(3) . ?
Cl1 O3 1.436(2) . ?
Cl1 O1 1.437(2) . ?
Cl1 O4 1.438(2) . ?
N8 C9 1.490(3) . ?
N8 C7 1.500(3) . ?
N4 C5 1.285(3) . ?
N4 C3 1.470(3) . ?
N1 C2 1.486(3) . ?
N1 C14 1.508(3) . ?
N11 C12 1.274(3) . ?
N11 C10 1.476(3) . ?
C5 C6 1.499(3) . ?
C5 C51 1.504(3) . ?
C6 C7 1.536(3) . ?
C9 C10 1.517(3) . ?
C71 C7 1.530(3) . ?
C7 C72 1.530(3) . ?
C2 C3 1.516(3) . ?
C13 C12 1.508(4) . ?
C13 C14 1.526(4) . ?
C14 C141 1.526(4) . ?
C14 C142 1.544(4) . ?
C12 C121 1.512(4) . ?
N1S C1S 1.170(3) . ?
N2S C2S 1.158(3) . ?
